data_7113916
loop_
_publ_author_name
'Mickael Dos Santos'
'Paul W. Davies'

_publ_section_title
;
 A gold-catalysed fully intermolecular oxidation and sulfur-ylide
 formation sequence on ynamides
;
_journal_name_full Chem.Commun.
_journal_page_first 6001
_journal_paper_doi 10.1039/C4CC01059K
_journal_volume 50
_journal_year 2014
_chemical_formula_moiety 'C36 H31 N O3 S2'
_chemical_formula_sum 'C36 H31 N O3 S2'
_chemical_formula_weight 589.74
_chemical_name_systematic
;
 ?
;
_space_group_IT_number 14
_symmetry_cell_setting monoclinic
_symmetry_space_group_name_Hall '-P 2ybc'
_symmetry_space_group_name_H-M 'P 1 21/c 1'
_atom_sites_solution_hydrogens geom
_atom_sites_solution_primary direct
_atom_sites_solution_secondary difmap
_audit_creation_method SHELXL-97
_cell_angle_alpha 90.00
_cell_angle_beta 98.5700(10)
_cell_angle_gamma 90.00
_cell_formula_units_Z 4
_cell_length_a 16.0175(3)
_cell_length_b 9.6290(2)
_cell_length_c 19.5279(5)
_cell_measurement_reflns_used 19709
_cell_measurement_temperature 120(2)
_cell_measurement_theta_max 27.48
_cell_measurement_theta_min 2.91
_cell_volume 2978.21(11)
_computing_cell_refinement 'DENZO (Otwinowski & Minor, 1997) & COLLECT (Hooft, R.W.W., 1998)'
_computing_data_collection 'COLLECT (Hooft, R.W.W., 1998)'
_computing_data_reduction 'DENZO (Otwinowski & Minor, 1997) & COLLECT (Hooft, R.W.W., 1998)'
_computing_molecular_graphics
;
OLEX2 (Dolomanov, O.V., Bourhis, L.J., Gildea, R.J., Howard, J.A.K,
& Puschmann, H., 2009)
;
_computing_publication_material 'WinGX (Farrugia, 1999)'
_computing_structure_refinement 'SHELXL-97 (Sheldrick, 2008)'
_computing_structure_solution 'SHELXS-97 (Sheldrick, 2008)'
_diffrn_ambient_temperature 120(2)
_diffrn_detector_area_resol_mean 9.091
_diffrn_measured_fraction_theta_full 0.997
_diffrn_measured_fraction_theta_max 0.997
_diffrn_measurement_device_type 'Bruker-Nonius Roper CCD camera on \k-goniostat'
_diffrn_measurement_method '\f & \w scans'
_diffrn_radiation_monochromator graphite
_diffrn_radiation_source 'Bruker-Nonius FR591 rotating anode'
_diffrn_radiation_type MoK\a
_diffrn_radiation_wavelength 0.71073
_diffrn_reflns_av_R_equivalents 0.0607
_diffrn_reflns_av_sigmaI/netI 0.0545
_diffrn_reflns_limit_h_max 20
_diffrn_reflns_limit_h_min -20
_diffrn_reflns_limit_k_max 12
_diffrn_reflns_limit_k_min -11
_diffrn_reflns_limit_l_max 25
_diffrn_reflns_limit_l_min -25
_diffrn_reflns_number 34108
_diffrn_reflns_theta_full 27.48
_diffrn_reflns_theta_max 27.48
_diffrn_reflns_theta_min 3.13
_exptl_absorpt_coefficient_mu 0.217
_exptl_absorpt_correction_T_max 0.9682
_exptl_absorpt_correction_T_min 0.9378
_exptl_absorpt_correction_type multi-scan
_exptl_absorpt_process_details 'SADABS 2007/2 (Sheldrick, G.M., 2007)'
_exptl_crystal_colour Colourless
_exptl_crystal_density_diffrn 1.315
_exptl_crystal_density_method 'not measured'
_exptl_crystal_description Block
_exptl_crystal_F_000 1240
_exptl_crystal_size_max 0.30
_exptl_crystal_size_mid 0.24
_exptl_crystal_size_min 0.15
_refine_diff_density_max 0.300
_refine_diff_density_min -0.467
_refine_diff_density_rms 0.060
_refine_ls_extinction_method none
_refine_ls_goodness_of_fit_ref 1.037
_refine_ls_hydrogen_treatment constr
_refine_ls_matrix_type full
_refine_ls_number_parameters 380
_refine_ls_number_reflns 6813
_refine_ls_number_restraints 0
_refine_ls_restrained_S_all 1.037
_refine_ls_R_factor_all 0.0687
_refine_ls_R_factor_gt 0.0458
_refine_ls_shift/su_max 0.000
_refine_ls_shift/su_mean 0.000
_refine_ls_structure_factor_coef Fsqd
_refine_ls_weighting_details 'calc w=1/[\s^2^(Fo^2^)+(0.0504P)^2^+1.1328P] where P=(Fo^2^+2Fc^2^)/3'
_refine_ls_weighting_scheme calc
_refine_ls_wR_factor_gt 0.1037
_refine_ls_wR_factor_ref 0.1150
_reflns_number_gt 5113
_reflns_number_total 6813
_reflns_threshold_expression >2\s(I)
_cod_data_source_file c4cc01059k2.cif
_cod_data_source_block MDS_242
_cod_original_sg_symbol_H-M 'P 2(1)/c'
_cod_database_code 7113916

loop_
_symmetry_equiv_pos_as_xyz
'x, y, z'
'-x, y+1/2, -z+1/2'
'-x, -y, -z'
'x, -y-1/2, z-1/2'

loop_
_atom_site_label
_atom_site_type_symbol
_atom_site_fract_x
_atom_site_fract_y
_atom_site_fract_z
_atom_site_U_iso_or_equiv
_atom_site_adp_type
_atom_site_occupancy
_atom_site_symmetry_multiplicity
_atom_site_calc_flag
_atom_site_refinement_flags
C1 C 0.36022(11) 1.32774(18) 0.37720(10) 0.0201(4) Uani 1 1 d .
C2 C 0.38688(12) 1.3281(2) 0.44836(10) 0.0258(4) Uani 1 1 d .
H2 H 0.3470 1.3261 0.4798 0.031 Uiso 1 1 calc R
C3 C 0.47310(13) 1.3313(2) 0.47255(10) 0.0275(4) Uani 1 1 d .
H3 H 0.4919 1.3306 0.5210 0.033 Uiso 1 1 calc R
C4 C 0.53248(12) 1.33561(19) 0.42710(10) 0.0241(4) Uani 1 1 d .
C5 C 0.50345(12) 1.33793(19) 0.35597(10) 0.0219(4) Uani 1 1 d .
H5 H 0.5430 1.3431 0.3243 0.026 Uiso 1 1 calc R
C6 C 0.41792(11) 1.33275(18) 0.33097(10) 0.0206(4) Uani 1 1 d .
H6 H 0.3989 1.3326 0.2825 0.025 Uiso 1 1 calc R
C7 C 0.62540(13) 1.3371(2) 0.45443(11) 0.0335(5) Uani 1 1 d .
H7A H 0.6360 1.3996 0.4944 0.050 Uiso 1 1 calc R
H7B H 0.6568 1.3695 0.4181 0.050 Uiso 1 1 calc R
H7C H 0.6439 1.2430 0.4686 0.050 Uiso 1 1 calc R
C8 C 0.19295(11) 1.10492(19) 0.41733(10) 0.0205(4) Uani 1 1 d .
C9 C 0.24539(12) 1.04890(19) 0.47347(10) 0.0243(4) Uani 1 1 d .
H9 H 0.3034 1.0334 0.4709 0.029 Uiso 1 1 calc R
C10 C 0.21276(14) 1.0156(2) 0.53343(11) 0.0311(5) Uani 1 1 d .
H10 H 0.2478 0.9735 0.5713 0.037 Uiso 1 1 calc R
C11 C 0.12917(14) 1.0439(2) 0.53778(12) 0.0359(5) Uani 1 1 d .
H11 H 0.1068 1.0214 0.5788 0.043 Uiso 1 1 calc R
C12 C 0.07799(13) 1.1048(2) 0.48264(12) 0.0325(5) Uani 1 1 d .
H12 H 0.0210 1.1264 0.4866 0.039 Uiso 1 1 calc R
C13 C 0.10897(12) 1.1348(2) 0.42164(11) 0.0255(4) Uani 1 1 d .
H13 H 0.0734 1.1749 0.3835 0.031 Uiso 1 1 calc R
C14 C 0.26393(11) 1.05042(19) 0.31178(9) 0.0189(4) Uani 1 1 d .
C15 C 0.23327(11) 0.89869(18) 0.30318(9) 0.0177(4) Uani 1 1 d .
C16 C 0.14002(11) 0.87642(19) 0.31031(9) 0.0192(4) Uani 1 1 d .
C17 C 0.11208(12) 0.7676(2) 0.34791(10) 0.0235(4) Uani 1 1 d .
H17 H 0.1520 0.7067 0.3732 0.028 Uiso 1 1 calc R
C18 C 0.02584(12) 0.7472(2) 0.34884(11) 0.0300(5) Uani 1 1 d .
H18 H 0.0076 0.6739 0.3756 0.036 Uiso 1 1 calc R
C19 C -0.03280(12) 0.8330(2) 0.31104(11) 0.0300(5) Uani 1 1 d .
H19 H -0.0914 0.8178 0.3110 0.036 Uiso 1 1 calc R
C20 C -0.00613(12) 0.9414(2) 0.27314(11) 0.0296(5) Uani 1 1 d .
H20 H -0.0465 1.0007 0.2473 0.035 Uiso 1 1 calc R
C21 C 0.07959(11) 0.9637(2) 0.27276(10) 0.0239(4) Uani 1 1 d .
H21 H 0.0974 1.0388 0.2469 0.029 Uiso 1 1 calc R
C22 C 0.25435(11) 0.84244(18) 0.23202(9) 0.0184(4) Uani 1 1 d .
H22 H 0.3148 0.8662 0.2306 0.022 Uiso 1 1 calc R
C23 C 0.24856(12) 0.68562(19) 0.22953(9) 0.0206(4) Uani 1 1 d .
H23 H 0.2038 0.6421 0.2483 0.025 Uiso 1 1 calc R
C24 C 0.30225(12) 0.6067(2) 0.20280(10) 0.0256(4) Uani 1 1 d .
H24A H 0.3476 0.6477 0.1837 0.031 Uiso 1 1 calc R
H24B H 0.2958 0.5086 0.2025 0.031 Uiso 1 1 calc R
C25 C 0.20346(11) 0.90710(19) 0.16710(10) 0.0208(4) Uani 1 1 d .
C26 C 0.13296(14) 0.8406(2) 0.13129(11) 0.0348(5) Uani 1 1 d .
H26 H 0.1126 0.7581 0.1497 0.042 Uiso 1 1 calc R
C27 C 0.09202(15) 0.8931(3) 0.06904(12) 0.0441(6) Uani 1 1 d .
H27 H 0.0437 0.8465 0.0457 0.053 Uiso 1 1 calc R
C28 C 0.12056(14) 1.0119(2) 0.04068(12) 0.0373(5) Uani 1 1 d .
H28 H 0.0934 1.0456 -0.0027 0.045 Uiso 1 1 calc R
C29 C 0.18888(13) 1.0810(2) 0.07598(11) 0.0313(5) Uani 1 1 d .
H29 H 0.2079 1.1646 0.0576 0.038 Uiso 1 1 calc R
C30 C 0.23025(12) 1.0295(2) 0.13848(10) 0.0249(4) Uani 1 1 d .
H30 H 0.2775 1.0782 0.1621 0.030 Uiso 1 1 calc R
C31 C 0.40542(11) 0.82100(19) 0.36286(10) 0.0203(4) Uani 1 1 d .
C32 C 0.44620(11) 0.7083(2) 0.33754(10) 0.0226(4) Uani 1 1 d .
H32 H 0.4146 0.6290 0.3203 0.027 Uiso 1 1 calc R
C33 C 0.53294(12) 0.7118(2) 0.33748(10) 0.0253(4) Uani 1 1 d .
H33 H 0.5603 0.6352 0.3196 0.030 Uiso 1 1 calc R
C34 C 0.57978(12) 0.8263(2) 0.36330(10) 0.0272(4) Uani 1 1 d .
H34 H 0.6392 0.8278 0.3639 0.033 Uiso 1 1 calc R
C35 C 0.53931(12) 0.9388(2) 0.38833(11) 0.0294(5) Uani 1 1 d .
H35 H 0.5713 1.0175 0.4059 0.035 Uiso 1 1 calc R
C36 C 0.45255(12) 0.9372(2) 0.38801(10) 0.0250(4) Uani 1 1 d .
H36 H 0.4253 1.0150 0.4048 0.030 Uiso 1 1 calc R
N1 N 0.22778(9) 1.14269(15) 0.35526(8) 0.0192(3) Uani 1 1 d .
O1 O 0.20609(8) 1.38471(14) 0.39464(8) 0.0324(3) Uani 1 1 d .
O2 O 0.23464(8) 1.34671(14) 0.27486(7) 0.0292(3) Uani 1 1 d .
O3 O 0.31933(8) 1.09147(13) 0.28091(7) 0.0235(3) Uani 1 1 d .
S1 S 0.25128(3) 1.31469(5) 0.34690(3) 0.02207(12) Uani 1 1 d .
S2 S 0.29781(3) 0.80058(5) 0.37476(2) 0.01979(12) Uani 1 1 d .

loop_
_atom_site_aniso_label
_atom_site_aniso_U_11
_atom_site_aniso_U_22
_atom_site_aniso_U_33
_atom_site_aniso_U_23
_atom_site_aniso_U_13
_atom_site_aniso_U_12
C1 0.0213(9) 0.0136(9) 0.0252(10) -0.0020(7) 0.0032(8) -0.0025(7)
C2 0.0299(10) 0.0234(10) 0.0264(11) -0.0019(8) 0.0120(8) -0.0078(8)
C3 0.0329(11) 0.0276(10) 0.0215(10) -0.0003(8) 0.0023(8) -0.0072(9)
C4 0.0257(9) 0.0182(9) 0.0279(11) -0.0007(8) 0.0024(8) -0.0030(8)
C5 0.0252(9) 0.0179(9) 0.0242(10) 0.0004(8) 0.0088(8) -0.0001(8)
C6 0.0243(9) 0.0171(9) 0.0208(10) 0.0014(7) 0.0048(8) -0.0005(7)
C7 0.0278(10) 0.0386(12) 0.0330(12) 0.0006(10) 0.0004(9) -0.0033(9)
C8 0.0247(9) 0.0151(9) 0.0236(10) -0.0011(7) 0.0093(8) -0.0024(7)
C9 0.0276(10) 0.0200(9) 0.0259(10) -0.0032(8) 0.0061(8) -0.0009(8)
C10 0.0453(12) 0.0254(10) 0.0230(11) 0.0004(8) 0.0069(9) -0.0010(9)
C11 0.0508(13) 0.0273(11) 0.0347(12) -0.0005(10) 0.0232(11) -0.0076(10)
C12 0.0320(11) 0.0236(10) 0.0469(14) -0.0040(10) 0.0226(10) -0.0024(9)
C13 0.0227(9) 0.0193(9) 0.0362(12) -0.0014(8) 0.0098(8) -0.0013(8)
C14 0.0179(8) 0.0183(9) 0.0198(9) 0.0011(7) 0.0010(7) -0.0001(7)
C15 0.0167(8) 0.0176(9) 0.0190(9) 0.0010(7) 0.0031(7) -0.0005(7)
C16 0.0177(8) 0.0193(9) 0.0212(10) -0.0042(7) 0.0050(7) -0.0028(7)
C17 0.0215(9) 0.0236(10) 0.0259(10) -0.0005(8) 0.0051(8) -0.0024(8)
C18 0.0260(10) 0.0332(11) 0.0328(12) -0.0017(9) 0.0109(9) -0.0086(9)
C19 0.0163(9) 0.0398(12) 0.0347(12) -0.0111(10) 0.0067(8) -0.0049(9)
C20 0.0208(9) 0.0347(12) 0.0326(12) -0.0046(9) 0.0020(8) 0.0034(9)
C21 0.0215(9) 0.0242(10) 0.0259(10) -0.0007(8) 0.0035(8) -0.0006(8)
C22 0.0176(8) 0.0182(9) 0.0196(9) -0.0002(7) 0.0033(7) -0.0017(7)
C23 0.0241(9) 0.0190(9) 0.0188(9) 0.0001(7) 0.0032(8) -0.0040(8)
C24 0.0348(11) 0.0207(10) 0.0224(10) 0.0010(8) 0.0077(9) -0.0002(8)
C25 0.0219(9) 0.0196(9) 0.0217(10) 0.0002(8) 0.0054(8) 0.0027(8)
C26 0.0392(12) 0.0267(11) 0.0352(12) 0.0064(9) -0.0053(10) -0.0084(9)
C27 0.0442(13) 0.0387(13) 0.0421(14) 0.0024(11) -0.0175(11) -0.0066(11)
C28 0.0430(13) 0.0367(13) 0.0294(12) 0.0049(10) -0.0037(10) 0.0078(10)
C29 0.0345(11) 0.0271(11) 0.0335(12) 0.0098(9) 0.0086(9) 0.0036(9)
C30 0.0232(9) 0.0239(10) 0.0280(11) 0.0023(8) 0.0053(8) -0.0023(8)
C31 0.0188(8) 0.0218(9) 0.0204(10) 0.0043(7) 0.0029(7) 0.0013(7)
C32 0.0228(9) 0.0212(10) 0.0234(10) 0.0009(8) 0.0024(8) 0.0009(8)
C33 0.0233(9) 0.0274(10) 0.0266(11) 0.0010(8) 0.0080(8) 0.0057(8)
C34 0.0190(9) 0.0321(11) 0.0308(11) 0.0079(9) 0.0051(8) -0.0002(8)
C35 0.0235(10) 0.0258(11) 0.0385(12) 0.0034(9) 0.0030(9) -0.0045(8)
C36 0.0235(9) 0.0205(10) 0.0310(11) -0.0013(8) 0.0046(8) -0.0006(8)
N1 0.0216(8) 0.0138(7) 0.0231(8) 0.0005(6) 0.0063(6) -0.0006(6)
O1 0.0300(7) 0.0200(7) 0.0509(10) -0.0044(6) 0.0175(7) 0.0011(6)
O2 0.0260(7) 0.0266(7) 0.0336(8) 0.0099(6) -0.0005(6) -0.0025(6)
O3 0.0247(7) 0.0235(7) 0.0241(7) -0.0014(6) 0.0095(6) -0.0069(6)
S1 0.0207(2) 0.0151(2) 0.0311(3) 0.00148(19) 0.00591(19) -0.00056(18)
S2 0.0176(2) 0.0205(2) 0.0214(2) 0.00281(18) 0.00311(18) 0.00001(18)

loop_
_atom_type_symbol
_atom_type_description
_atom_type_scat_dispersion_real
_atom_type_scat_dispersion_imag
_atom_type_scat_source
C C 0.0033 0.0016 'International Tables Vol C Tables 4.2.6.8 and 6.1.1.4'
H H 0.0000 0.0000 'International Tables Vol C Tables 4.2.6.8 and 6.1.1.4'
N N 0.0061 0.0033 'International Tables Vol C Tables 4.2.6.8 and 6.1.1.4'
O O 0.0106 0.0060 'International Tables Vol C Tables 4.2.6.8 and 6.1.1.4'
S S 0.1246 0.1234 'International Tables Vol C Tables 4.2.6.8 and 6.1.1.4'

loop_
_geom_angle_atom_site_label_1
_geom_angle_atom_site_label_2
_geom_angle_atom_site_label_3
_geom_angle
C6 C1 C2 121.02(17)
C6 C1 S1 120.47(14)
C2 C1 S1 118.48(14)
C1 C2 C3 118.71(18)
C1 C2 H2 120.6
C3 C2 H2 120.6
C2 C3 C4 121.39(18)
C2 C3 H3 119.3
C4 C3 H3 119.3
C3 C4 C5 118.39(18)
C3 C4 C7 120.45(18)
C5 C4 C7 121.15(18)
C6 C5 C4 120.97(18)
C6 C5 H5 119.5
C4 C5 H5 119.5
C5 C6 C1 119.50(18)
C5 C6 H6 120.3
C1 C6 H6 120.3
C4 C7 H7A 109.5
C4 C7 H7B 109.5
H7A C7 H7B 109.5
C4 C7 H7C 109.5
H7A C7 H7C 109.5
H7B C7 H7C 109.5
C9 C8 C13 120.66(17)
C9 C8 N1 119.59(16)
C13 C8 N1 119.59(17)
C8 C9 C10 119.76(18)
C8 C9 H9 120.1
C10 C9 H9 120.1
C11 C10 C9 119.7(2)
C11 C10 H10 120.1
C9 C10 H10 120.1
C10 C11 C12 120.22(19)
C10 C11 H11 119.9
C12 C11 H11 119.9
C11 C12 C13 120.68(19)
C11 C12 H12 119.7
C13 C12 H12 119.7
C12 C13 C8 118.83(19)
C12 C13 H13 120.6
C8 C13 H13 120.6
O3 C14 N1 119.39(16)
O3 C14 C15 120.00(16)
N1 C14 C15 120.61(15)
C16 C15 C14 114.87(14)
C16 C15 C22 111.80(14)
C14 C15 C22 108.38(14)
C16 C15 S2 107.40(12)
C14 C15 S2 105.43(11)
C22 C15 S2 108.62(12)
C17 C16 C21 118.42(16)
C17 C16 C15 123.15(16)
C21 C16 C15 118.25(16)
C16 C17 C18 120.60(18)
C16 C17 H17 119.7
C18 C17 H17 119.7
C19 C18 C17 120.25(19)
C19 C18 H18 119.9
C17 C18 H18 119.9
C18 C19 C20 119.88(18)
C18 C19 H19 120.1
C20 C19 H19 120.1
C19 C20 C21 120.24(19)
C19 C20 H20 119.9
C21 C20 H20 119.9
C20 C21 C16 120.59(18)
C20 C21 H21 119.7
C16 C21 H21 119.7
C23 C22 C25 110.86(14)
C23 C22 C15 110.58(15)
C25 C22 C15 115.63(14)
C23 C22 H22 106.4
C25 C22 H22 106.4
C15 C22 H22 106.4
C24 C23 C22 123.36(17)
C24 C23 H23 118.3
C22 C23 H23 118.3
C23 C24 H24A 120.0
C23 C24 H24B 120.0
H24A C24 H24B 120.0
C26 C25 C30 117.44(18)
C26 C25 C22 121.33(17)
C30 C25 C22 121.03(16)
C27 C26 C25 121.0(2)
C27 C26 H26 119.5
C25 C26 H26 119.5
C28 C27 C26 120.8(2)
C28 C27 H27 119.6
C26 C27 H27 119.6
C29 C28 C27 119.2(2)
C29 C28 H28 120.4
C27 C28 H28 120.4
C28 C29 C30 120.4(2)
C28 C29 H29 119.8
C30 C29 H29 119.8
C29 C30 C25 121.13(18)
C29 C30 H30 119.4
C25 C30 H30 119.4
C32 C31 C36 119.38(17)
C32 C31 S2 118.24(14)
C36 C31 S2 121.61(14)
C33 C32 C31 120.18(18)
C33 C32 H32 119.9
C31 C32 H32 119.9
C34 C33 C32 120.40(18)
C34 C33 H33 119.8
C32 C33 H33 119.8
C33 C34 C35 119.53(17)
C33 C34 H34 120.2
C35 C34 H34 120.2
C34 C35 C36 120.65(18)
C34 C35 H35 119.7
C36 C35 H35 119.7
C35 C36 C31 119.85(18)
C35 C36 H36 120.1
C31 C36 H36 120.1
C14 N1 C8 125.93(15)
C14 N1 S1 115.85(12)
C8 N1 S1 116.02(12)
O2 S1 O1 120.16(9)
O2 S1 N1 106.97(8)
O1 S1 N1 104.71(8)
O2 S1 C1 110.25(9)
O1 S1 C1 108.62(9)
N1 S1 C1 104.95(8)
C31 S2 C15 106.53(8)

loop_
_geom_bond_atom_site_label_1
_geom_bond_atom_site_label_2
_geom_bond_distance
C1 C6 1.386(3)
C1 C2 1.392(3)
C1 S1 1.7615(18)
C2 C3 1.392(3)
C2 H2 0.9500
C3 C4 1.395(3)
C3 H3 0.9500
C4 C5 1.398(3)
C4 C7 1.505(3)
C5 C6 1.385(3)
C5 H5 0.9500
C6 H6 0.9500
C7 H7A 0.9800
C7 H7B 0.9800
C7 H7C 0.9800
C8 C9 1.387(3)
C8 C13 1.390(3)
C8 N1 1.454(2)
C9 C10 1.389(3)
C9 H9 0.9500
C10 C11 1.381(3)
C10 H10 0.9500
C11 C12 1.383(3)
C11 H11 0.9500
C12 C13 1.387(3)
C12 H12 0.9500
C13 H13 0.9500
C14 O3 1.211(2)
C14 N1 1.411(2)
C14 C15 1.542(2)
C15 C16 1.536(2)
C15 C22 1.574(2)
C15 S2 1.8667(18)
C16 C17 1.391(3)
C16 C21 1.403(3)
C17 C18 1.398(3)
C17 H17 0.9500
C18 C19 1.380(3)
C18 H18 0.9500
C19 C20 1.383(3)
C19 H19 0.9500
C20 C21 1.391(3)
C20 H20 0.9500
C21 H21 0.9500
C22 C23 1.513(2)
C22 C25 1.533(2)
C22 H22 1.0000
C23 C24 1.313(3)
C23 H23 0.9500
C24 H24A 0.9500
C24 H24B 0.9500
C25 C26 1.392(3)
C25 C30 1.399(3)
C26 C27 1.388(3)
C26 H26 0.9500
C27 C28 1.378(3)
C27 H27 0.9500
C28 C29 1.375(3)
C28 H28 0.9500
C29 C30 1.391(3)
C29 H29 0.9500
C30 H30 0.9500
C31 C32 1.394(3)
C31 C36 1.398(3)
C31 S2 1.7841(18)
C32 C33 1.390(3)
C32 H32 0.9500
C33 C34 1.386(3)
C33 H33 0.9500
C34 C35 1.388(3)
C34 H34 0.9500
C35 C36 1.389(3)
C35 H35 0.9500
C36 H36 0.9500
N1 S1 1.7116(15)
O1 S1 1.4315(14)
O2 S1 1.4260(14)

loop_
_geom_torsion_atom_site_label_1
_geom_torsion_atom_site_label_2
_geom_torsion_atom_site_label_3
_geom_torsion_atom_site_label_4
_geom_torsion
C6 C1 C2 C3 -1.0(3)
S1 C1 C2 C3 176.82(14)
C1 C2 C3 C4 0.6(3)
C2 C3 C4 C5 0.6(3)
C2 C3 C4 C7 -179.13(18)
C3 C4 C5 C6 -1.5(3)
C7 C4 C5 C6 178.21(17)
C4 C5 C6 C1 1.2(3)
C2 C1 C6 C5 0.1(3)
S1 C1 C6 C5 -177.67(14)
C13 C8 C9 C10 3.3(3)
N1 C8 C9 C10 178.56(17)
C8 C9 C10 C11 -2.7(3)
C9 C10 C11 C12 0.2(3)
C10 C11 C12 C13 1.9(3)
C11 C12 C13 C8 -1.3(3)
C9 C8 C13 C12 -1.3(3)
N1 C8 C13 C12 -176.56(17)
O3 C14 C15 C16 -149.24(16)
N1 C14 C15 C16 30.5(2)
O3 C14 C15 C22 -23.4(2)
N1 C14 C15 C22 156.36(15)
O3 C14 C15 S2 92.74(17)
N1 C14 C15 S2 -87.50(16)
C14 C15 C16 C17 -136.18(18)
C22 C15 C16 C17 99.8(2)
S2 C15 C16 C17 -19.3(2)
C14 C15 C16 C21 48.8(2)
C22 C15 C16 C21 -75.2(2)
S2 C15 C16 C21 165.75(14)
C21 C16 C17 C18 -0.8(3)
C15 C16 C17 C18 -175.76(17)
C16 C17 C18 C19 1.5(3)
C17 C18 C19 C20 -1.2(3)
C18 C19 C20 C21 0.3(3)
C19 C20 C21 C16 0.4(3)
C17 C16 C21 C20 -0.2(3)
C15 C16 C21 C20 175.04(17)
C16 C15 C22 C23 -68.20(19)
C14 C15 C22 C23 164.19(14)
S2 C15 C22 C23 50.13(16)
C16 C15 C22 C25 58.8(2)
C14 C15 C22 C25 -68.79(18)
S2 C15 C22 C25 177.15(12)
C25 C22 C23 C24 90.7(2)
C15 C22 C23 C24 -139.68(18)
C23 C22 C25 C26 28.5(2)
C15 C22 C25 C26 -98.4(2)
C23 C22 C25 C30 -146.18(17)
C15 C22 C25 C30 86.9(2)
C30 C25 C26 C27 1.0(3)
C22 C25 C26 C27 -173.8(2)
C25 C26 C27 C28 0.6(4)
C26 C27 C28 C29 -2.1(4)
C27 C28 C29 C30 1.9(3)
C28 C29 C30 C25 -0.3(3)
C26 C25 C30 C29 -1.2(3)
C22 C25 C30 C29 173.70(17)
C36 C31 C32 C33 0.1(3)
S2 C31 C32 C33 -170.06(15)
C31 C32 C33 C34 0.8(3)
C32 C33 C34 C35 -1.0(3)
C33 C34 C35 C36 0.3(3)
C34 C35 C36 C31 0.6(3)
C32 C31 C36 C35 -0.8(3)
S2 C31 C36 C35 169.03(15)
O3 C14 N1 C8 -149.73(17)
C15 C14 N1 C8 30.5(2)
O3 C14 N1 S1 12.6(2)
C15 C14 N1 S1 -167.13(12)
C9 C8 N1 C14 63.6(2)
C13 C8 N1 C14 -121.15(19)
C9 C8 N1 S1 -98.77(17)
C13 C8 N1 S1 76.51(19)
C14 N1 S1 O2 50.16(14)
C8 N1 S1 O2 -145.68(13)
C14 N1 S1 O1 178.71(13)
C8 N1 S1 O1 -17.14(15)
C14 N1 S1 C1 -66.98(14)
C8 N1 S1 C1 97.18(14)
C6 C1 S1 O2 -15.01(18)
C2 C1 S1 O2 167.16(15)
C6 C1 S1 O1 -148.59(15)
C2 C1 S1 O1 33.58(17)
C6 C1 S1 N1 99.86(16)
C2 C1 S1 N1 -77.97(16)
C32 C31 S2 C15 -105.81(15)
C36 C31 S2 C15 84.27(17)
C16 C15 S2 C31 177.21(12)
C14 C15 S2 C31 -59.86(13)
C22 C15 S2 C31 56.12(13)
